data_7052540
loop_
_publ_author_name
'Sinenkov, Mikhail A.'
'Fukin, Georgy K.'
'Cherkasov, Anton V.'
'Ajellal, Noureddine'
'Roisnel, Thierry'
'Kerton, Francesca M.'
'Carpentier, Jean-Fran\,cois'
'Trifonov, Alexander A.'

_publ_section_title
;
 Neodymium borohydride complexes supported by diamino-bis(phenoxide)
 ligands: diversity of synthetic and structural chemistry, and
 catalytic activity in ring-opening polymerization of cyclic esters
;
_journal_issue 1
_journal_name_full 'New Journal of Chemistry'
_journal_page_first 204
_journal_paper_doi 10.1039/c0nj00486c
_journal_volume 35
_journal_year 2011
_chemical_compound_source 'synthesis as described'
_chemical_formula_moiety 'C38 H62 B2 Li N2 Nd O4'
_chemical_formula_sum 'C38 H62 B2 Li N2 Nd O4'
_chemical_formula_weight 783.7
_chemical_name_systematic
;
?
;
_space_group_IT_number 2
_symmetry_cell_setting triclinic
_symmetry_Int_Tables_number 2
_symmetry_space_group_name_Hall '-P 1'
_symmetry_space_group_name_H-M 'P -1'
_atom_sites_solution_hydrogens geom
_atom_sites_solution_primary direct
_atom_sites_solution_secondary difmap
_audit_conform_dict_location ftp://ftp.iucr.org/pub/cif_core.dic
_audit_conform_dict_name cif_core.dic
_audit_conform_dict_version 2.3
_audit_creation_date 2009-05-15T10:19:29-00:00
_audit_creation_method 'WinGX routine CIF_UPDATE'
_cell_angle_alpha 73.379(5)
_cell_angle_beta 80.941(5)
_cell_angle_gamma 85.697(5)
_cell_formula_units_Z 2
_cell_length_a 9.744(5)
_cell_length_b 14.106(5)
_cell_length_c 15.815(5)
_cell_measurement_reflns_used 6891
_cell_measurement_temperature 100(2)
_cell_measurement_theta_max 27.53
_cell_measurement_theta_min 2.35
_cell_measurement_wavelength 0.71073
_cell_volume 2055.9(14)
_computing_cell_refinement 'Bruker SMART'
_computing_data_collection 'Bruker SAINT'
_computing_data_reduction 'Bruker SAINT'
_computing_molecular_graphics 'Ortep-3 for Windows (Farrugia, 1997)'
_computing_publication_material 'WinGX publication routines (Farrugia, 1999)'
_computing_structure_refinement 'SHELXL-97 (Sheldrick, 1997)'
_computing_structure_solution 'SIR97 (Altomare et al., 1999)'
_diffrn_ambient_temperature 100(2)
_diffrn_detector 'CCD plate'
_diffrn_measured_fraction_theta_full 0.974
_diffrn_measured_fraction_theta_max 0.946
_diffrn_measurement_device_type 'APEXII, Bruker-AXS'
_diffrn_measurement_method 'CCD rotation images, thin slices'
_diffrn_radiation_monochromator graphite
_diffrn_radiation_probe x-ray
_diffrn_radiation_type MoK\a
_diffrn_radiation_wavelength 0.71073
_diffrn_reflns_av_R_equivalents 0.0408
_diffrn_reflns_av_unetI/netI 0.0409
_diffrn_reflns_limit_h_max 12
_diffrn_reflns_limit_h_min -12
_diffrn_reflns_limit_k_max 18
_diffrn_reflns_limit_k_min -18
_diffrn_reflns_limit_l_max 20
_diffrn_reflns_limit_l_min -17
_diffrn_reflns_number 26259
_diffrn_reflns_theta_full 25
_diffrn_reflns_theta_max 27.48
_diffrn_reflns_theta_min 2.91
_exptl_absorpt_coefficient_mu 1.300
_exptl_absorpt_correction_T_max 0.732
_exptl_absorpt_correction_T_min 0.555
_exptl_absorpt_correction_type multi-scan
_exptl_absorpt_process_details
;
[Sheldrick, G.M. (2002). SADABS Bruker AXS Inc., Madison, Wisconsin, USA]
;
_exptl_crystal_colour blue
_exptl_crystal_density_diffrn 1.266
_exptl_crystal_density_method 'not measured'
_exptl_crystal_description prism
_exptl_crystal_F_000 818
_exptl_crystal_size_max 0.46
_exptl_crystal_size_mid 0.31
_exptl_crystal_size_min 0.24
_platon_squeeze_details
;
;
_refine_diff_density_max 1.487
_refine_diff_density_min -1.226
_refine_diff_density_rms 0.084
_refine_ls_extinction_method none
_refine_ls_goodness_of_fit_ref 1.06
_refine_ls_hydrogen_treatment mixed
_refine_ls_matrix_type full
_refine_ls_number_parameters 459
_refine_ls_number_reflns 8928
_refine_ls_number_restraints 0
_refine_ls_restrained_S_all 1.06
_refine_ls_R_factor_all 0.0334
_refine_ls_R_factor_gt 0.0283
_refine_ls_shift/su_max 0.031
_refine_ls_shift/su_mean 0
_refine_ls_structure_factor_coef Fsqd
_refine_ls_weighting_details 'calc w=1/[\s^2^(Fo^2^)+(0.0222P)^2^+2.2965P] where P=(Fo^2^+2Fc^2^)/3'
_refine_ls_weighting_scheme calc
_refine_ls_wR_factor_gt 0.067
_refine_ls_wR_factor_ref 0.0708
_reflns_number_gt 8171
_reflns_number_total 8928
_reflns_threshold_expression >2sigma(I)
_cod_data_source_file C0NJ00486C.TXT
_cod_data_source_block li
_cod_database_code 7052540

loop_
_symmetry_equiv_pos_as_xyz
'x, y, z'
'-x, -y, -z'

loop_
_atom_site_label
_atom_site_type_symbol
_atom_site_fract_x
_atom_site_fract_y
_atom_site_fract_z
_atom_site_U_iso_or_equiv
_atom_site_adp_type
_atom_site_occupancy
_atom_site_symmetry_multiplicity
_atom_site_calc_flag
_atom_site_refinement_flags
_atom_site_disorder_assembly
_atom_site_disorder_group
Nd1 Nd 0.231132(12) 0.030931(8) 0.736846(8) 0.01607(5) Uani 1 1 d . . .
N1 N 0.2865(2) 0.07605(14) 0.87699(13) 0.0198(4) Uani 1 1 d . . .
C2 C 0.1880(3) 0.10668(18) 0.93452(17) 0.0265(6) Uani 1 1 d . . .
H2 H 0.0933 0.0964 0.9328 0.032 Uiso 1 1 calc R . .
C3 C 0.2179(3) 0.15219(19) 0.99557(17) 0.0292(6) Uani 1 1 d . . .
H3 H 0.1454 0.1723 1.0351 0.035 Uiso 1 1 calc R . .
C4 C 0.3548(3) 0.16812(19) 0.99848(17) 0.0288(6) Uani 1 1 d . . .
H4 H 0.3782 0.2004 1.0391 0.035 Uiso 1 1 calc R . .
C5 C 0.4576(3) 0.13594(18) 0.94076(16) 0.0241(5) Uani 1 1 d . . .
H5 H 0.5528 0.1453 0.9418 0.029 Uiso 1 1 calc R . .
C6 C 0.4202(3) 0.08993(16) 0.88140(15) 0.0187(5) Uani 1 1 d . . .
C7 C 0.5308(2) 0.04562(17) 0.82458(15) 0.0181(5) Uani 1 1 d . . .
H7A H 0.6186 0.0801 0.817 0.022 Uiso 1 1 calc R . .
H7B H 0.547 -0.0248 0.8563 0.022 Uiso 1 1 calc R . .
N8 N 0.4952(2) 0.05197(13) 0.73543(12) 0.0148(4) Uani 1 1 d . . .
C9 C 0.5732(2) -0.02782(16) 0.69922(15) 0.0172(5) Uani 1 1 d . . .
H9A H 0.6724 -0.0108 0.6829 0.021 Uiso 1 1 calc R . .
H9B H 0.5376 -0.0274 0.6438 0.021 Uiso 1 1 calc R . .
C10 C 0.5640(2) -0.13207(16) 0.76135(15) 0.0158(4) Uani 1 1 d . . .
C11 C 0.6856(2) -0.18909(17) 0.77294(15) 0.0178(5) Uani 1 1 d . . .
H11 H 0.7723 -0.1605 0.7451 0.021 Uiso 1 1 calc R . .
C12 C 0.6831(2) -0.28734(17) 0.82460(16) 0.0191(5) Uani 1 1 d . . .
C13 C 0.8147(3) -0.34965(19) 0.83805(19) 0.0283(6) Uani 1 1 d . . .
H13A H 0.8936 -0.3134 0.7992 0.042 Uiso 1 1 calc R . .
H13B H 0.8064 -0.4117 0.8233 0.042 Uiso 1 1 calc R . .
H13C H 0.8296 -0.3644 0.9004 0.042 Uiso 1 1 calc R . .
C14 C 0.5543(3) -0.32555(16) 0.86716(16) 0.0188(5) Uani 1 1 d . . .
H14 H 0.5517 -0.3924 0.9028 0.023 Uiso 1 1 calc R . .
C15 C 0.4303(2) -0.27139(16) 0.86026(15) 0.0174(5) Uani 1 1 d . . .
C16 C 0.2908(3) -0.31384(17) 0.91299(16) 0.0202(5) Uani 1 1 d . . .
C17 C 0.3089(3) -0.42215(18) 0.96805(19) 0.0294(6) Uani 1 1 d . . .
H17A H 0.3767 -0.4263 1.0087 0.044 Uiso 1 1 calc R . .
H17B H 0.3421 -0.4632 0.9279 0.044 Uiso 1 1 calc R . .
H17C H 0.2194 -0.4459 1.0026 0.044 Uiso 1 1 calc R . .
C18 C 0.1840(3) -0.31202(19) 0.85117(18) 0.0269(6) Uani 1 1 d . . .
H18A H 0.097 -0.3393 0.8868 0.04 Uiso 1 1 calc R . .
H18B H 0.2199 -0.3519 0.8105 0.04 Uiso 1 1 calc R . .
H18C H 0.1668 -0.2436 0.8166 0.04 Uiso 1 1 calc R . .
C19 C 0.2339(3) -0.25351(19) 0.97880(17) 0.0270(6) Uani 1 1 d . . .
H19A H 0.3027 -0.255 1.0182 0.041 Uiso 1 1 calc R . .
H19B H 0.1476 -0.2822 1.0145 0.041 Uiso 1 1 calc R . .
H19C H 0.2151 -0.1849 0.9455 0.041 Uiso 1 1 calc R . .
C20 C 0.4348(2) -0.17241(16) 0.80358(15) 0.0163(5) Uani 1 1 d . . .
O21 O 0.31924(16) -0.11572(11) 0.79101(11) 0.0190(3) Uani 1 1 d . . .
C22 C 0.5392(2) 0.14880(16) 0.67116(15) 0.0174(5) Uani 1 1 d . . .
H22A H 0.5112 0.1527 0.6127 0.021 Uiso 1 1 calc R . .
H22B H 0.6419 0.1508 0.6629 0.021 Uiso 1 1 calc R . .
C23 C 0.4788(2) 0.23832(16) 0.69994(15) 0.0171(5) Uani 1 1 d . . .
C24 C 0.5667(3) 0.29678(17) 0.72328(16) 0.0201(5) Uani 1 1 d . . .
H24 H 0.6633 0.28 0.7199 0.024 Uiso 1 1 calc R . .
C25 C 0.5168(3) 0.37923(17) 0.75151(16) 0.0225(5) Uani 1 1 d . . .
C26 C 0.6127(3) 0.4417(2) 0.7782(2) 0.0326(6) Uani 1 1 d . . .
H26A H 0.6571 0.4008 0.8284 0.049 Uiso 1 1 calc R . .
H26B H 0.5589 0.4962 0.7958 0.049 Uiso 1 1 calc R . .
H26C H 0.6842 0.4687 0.7276 0.049 Uiso 1 1 calc R . .
C27 C 0.3748(3) 0.40132(17) 0.75432(16) 0.0228(5) Uani 1 1 d . . .
H27 H 0.3391 0.4568 0.7744 0.027 Uiso 1 1 calc R . .
C28 C 0.2814(3) 0.34721(17) 0.72947(15) 0.0193(5) Uani 1 1 d . . .
C29 C 0.1275(3) 0.38202(17) 0.72913(17) 0.0227(5) Uani 1 1 d . . .
C30 C 0.0939(3) 0.4706(2) 0.7680(2) 0.0357(7) Uani 1 1 d . . .
H30A H 0.1134 0.4519 0.8297 0.053 Uiso 1 1 calc R . .
H30B H -0.0046 0.4902 0.7669 0.053 Uiso 1 1 calc R . .
H30C H 0.1513 0.5262 0.7323 0.053 Uiso 1 1 calc R . .
C31 C 0.0950(3) 0.41576(19) 0.63328(18) 0.0283(6) Uani 1 1 d . . .
H31A H -0.0028 0.4379 0.6333 0.043 Uiso 1 1 calc R . .
H31B H 0.1123 0.3605 0.6066 0.043 Uiso 1 1 calc R . .
H31C H 0.1545 0.4705 0.5985 0.043 Uiso 1 1 calc R . .
C32 C 0.0296(3) 0.2992(2) 0.7853(2) 0.0344(7) Uani 1 1 d . . .
H32A H 0.051 0.2778 0.8466 0.052 Uiso 1 1 calc R . .
H32B H 0.0427 0.243 0.7597 0.052 Uiso 1 1 calc R . .
H32C H -0.067 0.3241 0.7854 0.052 Uiso 1 1 calc R . .
C33 C 0.3353(2) 0.26233(16) 0.70180(14) 0.0165(5) Uani 1 1 d . . .
O34 O 0.25504(16) 0.20342(11) 0.67749(11) 0.0172(3) Uani 1 1 d . . .
B41 B 0.2531(3) 0.0343(2) 0.5607(2) 0.0257(6) Uani 1 1 d . . .
H41A H 0.255(4) 0.035(2) 0.491(2) 0.05 Uiso 1 1 d . . .
H41B H 0.254(4) -0.046(3) 0.605(2) 0.05 Uiso 1 1 d . . .
H41C H 0.343(4) 0.071(2) 0.573(2) 0.05 Uiso 1 1 d . . .
H41D H 0.163(4) 0.075(2) 0.587(2) 0.05 Uiso 1 1 d . . .
B42 B -0.0398(3) 0.0016(2) 0.7921(2) 0.0284(7) Uani 1 1 d . . .
H42A H 0.025(4) -0.009(2) 0.847(2) 0.05 Uiso 1 1 d . . .
H42B H 0.009(4) -0.051(2) 0.752(2) 0.05 Uiso 1 1 d . . .
H42C H -0.152(4) -0.006(2) 0.817(2) 0.05 Uiso 1 1 d . . .
H42D H -0.013(4) 0.088(2) 0.745(2) 0.05 Uiso 1 1 d . . .
C102 C -0.0615(3) 0.2407(2) 0.54291(19) 0.0301(6) Uani 1 1 d . . .
H10A H -0.124 0.3003 0.5353 0.036 Uiso 1 1 calc R . .
H10B H -0.0609 0.2093 0.6074 0.036 Uiso 1 1 calc R . .
C103 C -0.1089(3) 0.1687(2) 0.4990(2) 0.0357(7) Uani 1 1 d . . .
H10C H -0.2089 0.1797 0.4932 0.043 Uiso 1 1 calc R . .
H10D H -0.093 0.0994 0.534 0.043 Uiso 1 1 calc R . .
C104 C -0.0200(4) 0.1910(3) 0.4077(2) 0.0520(9) Uani 1 1 d . . .
H10E H 0.0348 0.1314 0.3997 0.062 Uiso 1 1 calc R . .
H10F H -0.0787 0.2142 0.3596 0.062 Uiso 1 1 calc R . .
C105 C 0.0745(3) 0.2713(2) 0.40717(18) 0.0381(7) Uani 1 1 d . . .
H10G H 0.1694 0.2601 0.3778 0.046 Uiso 1 1 calc R . .
H10H H 0.0385 0.337 0.3747 0.046 Uiso 1 1 calc R . .
C112 C 0.4355(3) 0.38046(19) 0.47090(18) 0.0303(6) Uani 1 1 d . . .
H11A H 0.4155 0.3902 0.5313 0.036 Uiso 1 1 calc R . .
H11B H 0.3875 0.434 0.4294 0.036 Uiso 1 1 calc R . .
C113 C 0.5885(3) 0.3794(2) 0.4402(2) 0.0395(7) Uani 1 1 d . . .
H11C H 0.6408 0.3452 0.4898 0.047 Uiso 1 1 calc R . .
H11D H 0.6226 0.4474 0.4131 0.047 Uiso 1 1 calc R . .
C114 C 0.5997(3) 0.3220(2) 0.3712(2) 0.0395(8) Uani 1 1 d . . .
H11E H 0.5803 0.3657 0.3129 0.047 Uiso 1 1 calc R . .
H11F H 0.6933 0.2904 0.3636 0.047 Uiso 1 1 calc R . .
C115 C 0.4901(3) 0.2453(2) 0.41032(19) 0.0352(7) Uani 1 1 d . . .
H11G H 0.4433 0.2345 0.3628 0.042 Uiso 1 1 calc R . .
H11H H 0.5322 0.1816 0.4421 0.042 Uiso 1 1 calc R . .
O101 O 0.07662(18) 0.26661(13) 0.49883(11) 0.0245(4) Uani 1 1 d . . .
O111 O 0.39186(19) 0.28468(13) 0.47168(12) 0.0282(4) Uani 1 1 d . . .
Li1 Li 0.2419(5) 0.2169(3) 0.5537(3) 0.0246(9) Uani 1 1 d . . .

loop_
_atom_site_aniso_label
_atom_site_aniso_U_11
_atom_site_aniso_U_22
_atom_site_aniso_U_33
_atom_site_aniso_U_23
_atom_site_aniso_U_13
_atom_site_aniso_U_12
Nd1 0.01575(7) 0.01536(7) 0.01621(7) -0.00289(5) -0.00259(5) -0.00013(4)
N1 0.0241(11) 0.0197(9) 0.0147(9) -0.0043(8) -0.0010(8) -0.0001(8)
C2 0.0282(14) 0.0258(12) 0.0205(12) -0.0036(10) 0.0056(10) -0.0002(10)
C3 0.0382(16) 0.0290(13) 0.0171(12) -0.0069(10) 0.0040(11) 0.0044(11)
C4 0.0476(18) 0.0252(12) 0.0156(12) -0.0087(10) -0.0065(11) 0.0030(11)
C5 0.0318(14) 0.0230(12) 0.0182(12) -0.0058(10) -0.0058(10) 0.0001(10)
C6 0.0244(13) 0.0164(10) 0.0129(11) -0.0007(8) -0.0029(9) 0.0006(9)
C7 0.0226(12) 0.0182(11) 0.0148(11) -0.0050(9) -0.0059(9) -0.0001(9)
N8 0.0182(10) 0.0142(8) 0.0118(9) -0.0041(7) -0.0010(7) 0.0000(7)
C9 0.0178(12) 0.0172(10) 0.0158(11) -0.0057(9) 0.0016(9) 0.0007(8)
C10 0.0185(12) 0.0161(10) 0.0143(10) -0.0070(8) -0.0021(8) 0.0002(8)
C11 0.0175(12) 0.0214(11) 0.0169(11) -0.0102(9) -0.0007(9) -0.0005(9)
C12 0.0187(12) 0.0209(11) 0.0197(12) -0.0090(9) -0.0044(9) 0.0039(9)
C13 0.0220(13) 0.0257(13) 0.0346(15) -0.0058(11) -0.0042(11) 0.0056(10)
C14 0.0235(13) 0.0158(10) 0.0174(11) -0.0054(9) -0.0038(9) 0.0020(9)
C15 0.0209(12) 0.0172(10) 0.0151(11) -0.0057(9) -0.0030(9) -0.0014(9)
C16 0.0220(13) 0.0180(11) 0.0183(11) -0.0019(9) -0.0015(9) -0.0022(9)
C17 0.0285(15) 0.0216(12) 0.0305(14) 0.0027(10) -0.0001(11) -0.0010(10)
C18 0.0237(14) 0.0289(13) 0.0266(13) -0.0036(11) -0.0032(10) -0.0076(10)
C19 0.0288(14) 0.0282(13) 0.0213(13) -0.0053(10) 0.0020(10) -0.0012(10)
C20 0.0201(12) 0.0175(10) 0.0126(10) -0.0064(8) -0.0031(8) 0.0013(9)
O21 0.0131(8) 0.0188(8) 0.0229(9) -0.0026(7) -0.0015(6) -0.0026(6)
C22 0.0167(12) 0.0170(10) 0.0162(11) -0.0027(9) 0.0008(9) -0.0003(8)
C23 0.0224(12) 0.0158(10) 0.0116(10) -0.0023(8) -0.0016(9) 0.0006(9)
C24 0.0217(13) 0.0189(11) 0.0189(12) -0.0026(9) -0.0051(9) -0.0018(9)
C25 0.0295(14) 0.0190(11) 0.0202(12) -0.0041(9) -0.0088(10) -0.0027(10)
C26 0.0386(17) 0.0250(13) 0.0406(16) -0.0129(12) -0.0172(13) -0.0017(11)
C27 0.0323(14) 0.0179(11) 0.0195(12) -0.0073(9) -0.0048(10) 0.0014(10)
C28 0.0234(13) 0.0190(11) 0.0145(11) -0.0043(9) -0.0005(9) 0.0005(9)
C29 0.0238(13) 0.0193(11) 0.0254(13) -0.0090(10) -0.0009(10) 0.0020(9)
C30 0.0343(16) 0.0341(15) 0.0442(17) -0.0233(13) -0.0050(13) 0.0112(12)
C31 0.0262(14) 0.0271(13) 0.0332(15) -0.0100(11) -0.0076(11) 0.0034(10)
C32 0.0266(15) 0.0294(14) 0.0404(16) -0.0074(12) 0.0087(12) 0.0048(11)
C33 0.0213(12) 0.0168(10) 0.0102(10) -0.0017(8) -0.0017(8) -0.0021(9)
O34 0.0175(8) 0.0174(7) 0.0170(8) -0.0055(6) -0.0015(6) -0.0008(6)
B41 0.0336(17) 0.0257(14) 0.0203(14) -0.0096(11) -0.0044(12) -0.0024(12)
B42 0.0198(15) 0.0293(15) 0.0308(16) -0.0019(12) 0.0001(12) -0.0017(12)
C102 0.0224(14) 0.0406(15) 0.0287(14) -0.0124(12) -0.0031(11) 0.0003(11)
C103 0.0274(15) 0.0441(16) 0.0390(17) -0.0157(13) -0.0065(12) -0.0035(12)
C104 0.0376(19) 0.090(3) 0.0419(19) -0.0394(19) -0.0005(15) -0.0114(18)
C105 0.0479(19) 0.0455(17) 0.0186(13) -0.0032(12) -0.0067(12) -0.0055(14)
C112 0.0410(17) 0.0255(13) 0.0213(13) -0.0033(10) 0.0002(11) -0.0036(11)
C113 0.0353(17) 0.0404(16) 0.0386(17) -0.0038(13) -0.0006(13) -0.0139(13)
C114 0.0353(17) 0.0449(17) 0.0274(15) -0.0004(13) 0.0088(12) 0.0015(13)
C115 0.0360(16) 0.0481(17) 0.0260(14) -0.0210(13) 0.0040(12) -0.0045(13)
O101 0.0255(10) 0.0295(9) 0.0189(9) -0.0065(7) -0.0041(7) -0.0025(7)
O111 0.0283(10) 0.0330(10) 0.0240(9) -0.0118(8) 0.0047(8) -0.0079(8)
Li1 0.025(2) 0.030(2) 0.020(2) -0.0062(17) -0.0050(17) -0.0037(17)

loop_
_atom_type_symbol
_atom_type_description
_atom_type_scat_dispersion_real
_atom_type_scat_dispersion_imag
_atom_type_scat_source
C C 0.0033 0.0016 'International Tables Vol C Tables 4.2.6.8 and 6.1.1.4'
H H 0 0 'International Tables Vol C Tables 4.2.6.8 and 6.1.1.4'
N N 0.0061 0.0033 'International Tables Vol C Tables 4.2.6.8 and 6.1.1.4'
O O 0.0106 0.006 'International Tables Vol C Tables 4.2.6.8 and 6.1.1.4'
Nd Nd -0.1943 3.0179 'International Tables Vol C Tables 4.2.6.8 and 6.1.1.4'
B B 0.0013 0.0007 'International Tables Vol C Tables 4.2.6.8 and 6.1.1.4'
Li Li -0.0003 0.0001 'International Tables Vol C Tables 4.2.6.8 and 6.1.1.4'

loop_
_geom_angle_atom_site_label_1
_geom_angle_atom_site_label_2
_geom_angle_atom_site_label_3
_geom_angle
_geom_angle_site_symmetry_1
_geom_angle_site_symmetry_3
_geom_angle_publ_flag
O21 Nd1 O34 150.70(6) . . ?
O21 Nd1 N8 73.29(6) . . ?
O34 Nd1 N8 77.41(6) . . ?
O21 Nd1 N1 87.79(7) . . ?
O34 Nd1 N1 79.95(6) . . ?
N8 Nd1 N1 66.31(6) . . ?
O21 Nd1 B42 101.30(8) . . ?
O34 Nd1 B42 106.50(8) . . ?
N8 Nd1 B42 162.20(9) . . ?
N1 Nd1 B42 96.91(9) . . ?
O21 Nd1 B41 99.84(8) . . ?
O34 Nd1 B41 83.49(8) . . ?
N8 Nd1 B41 95.81(8) . . ?
N1 Nd1 B41 157.85(8) . . ?
B42 Nd1 B41 101.86(11) . . ?
O21 Nd1 Li1 142.65(9) . . ?
O34 Nd1 Li1 35.32(9) . . ?
N8 Nd1 Li1 88.76(9) . . ?
N1 Nd1 Li1 115.06(9) . . ?
B42 Nd1 Li1 104.47(10) . . ?
B41 Nd1 Li1 48.67(10) . . ?
O21 Nd1 H41B 77.0(8) . . ?
O34 Nd1 H41B 108.0(8) . . ?
N8 Nd1 H41B 97.9(8) . . ?
N1 Nd1 H41B 161.0(8) . . ?
B42 Nd1 H41B 97.2(8) . . ?
B41 Nd1 H41B 24.7(8) . . ?
Li1 Nd1 H41B 73.4(8) . . ?
O21 Nd1 H41C 101.5(7) . . ?
O34 Nd1 H41C 70.3(8) . . ?
N8 Nd1 H41C 73.7(8) . . ?
N1 Nd1 H41C 134.3(8) . . ?
B42 Nd1 H41C 124.1(8) . . ?
B41 Nd1 H41C 23.9(8) . . ?
Li1 Nd1 H41C 41.3(7) . . ?
H41B Nd1 H41C 41.4(11) . . ?
O21 Nd1 H41D 119.0(8) . . ?
O34 Nd1 H41D 73.4(8) . . ?
N8 Nd1 H41D 113.2(8) . . ?
N1 Nd1 H41D 152.5(8) . . ?
B42 Nd1 H41D 84.4(8) . . ?
B41 Nd1 H41D 23.5(8) . . ?
Li1 Nd1 H41D 39.4(8) . . ?
H41B Nd1 H41D 42.3(11) . . ?
H41C Nd1 H41D 40.1(11) . . ?
O21 Nd1 H42A 89.8(8) . . ?
O34 Nd1 H42A 111.9(8) . . ?
N8 Nd1 H42A 137.3(9) . . ?
N1 Nd1 H42A 74.3(9) . . ?
B42 Nd1 H42A 25.0(9) . . ?
B41 Nd1 H42A 126.1(9) . . ?
Li1 Nd1 H42A 123.6(8) . . ?
H41B Nd1 H42A 116.5(12) . . ?
H41C Nd1 H42A 149.0(13) . . ?
H41D Nd1 H42A 109.3(12) . . ?
O21 Nd1 H42B 86.6(8) . . ?
O34 Nd1 H42B 122.6(8) . . ?
N8 Nd1 H42B 159.7(8) . . ?
N1 Nd1 H42B 117.1(8) . . ?
B42 Nd1 H42B 25.3(8) . . ?
B41 Nd1 H42B 84.3(8) . . ?
Li1 Nd1 H42B 106.0(8) . . ?
H41B Nd1 H42B 73.9(11) . . ?
H41C Nd1 H42B 108.2(12) . . ?
H41D Nd1 H42B 73.6(12) . . ?
H42A Nd1 H42B 43.1(12) . . ?
O21 Nd1 H42D 129.2(8) . . ?
O34 Nd1 H42D 79.1(8) . . ?
N8 Nd1 H42D 153.6(8) . . ?
N1 Nd1 H42D 97.8(8) . . ?
B42 Nd1 H42D 28.0(8) . . ?
B41 Nd1 H42D 93.4(8) . . ?
Li1 Nd1 H42D 78.9(8) . . ?
H41B Nd1 H42D 100.7(11) . . ?
H41C Nd1 H42D 109.3(11) . . ?
H41D Nd1 H42D 70.8(12) . . ?
H42A Nd1 H42D 45.1(11) . . ?
H42B Nd1 H42D 46.1(11) . . ?
C6 N1 C2 117.4(2) . . ?
C6 N1 Nd1 117.90(15) . . ?
C2 N1 Nd1 123.09(18) . . ?
N1 C2 C3 123.3(3) . . ?
N1 C2 H2 118.4 . . ?
C3 C2 H2 118.4 . . ?
C2 C3 C4 119.0(2) . . ?
C2 C3 H3 120.5 . . ?
C4 C3 H3 120.5 . . ?
C3 C4 C5 118.5(3) . . ?
C3 C4 H4 120.7 . . ?
C5 C4 H4 120.7 . . ?
C4 C5 C6 119.4(3) . . ?
C4 C5 H5 120.3 . . ?
C6 C5 H5 120.3 . . ?
N1 C6 C5 122.3(2) . . ?
N1 C6 C7 117.5(2) . . ?
C5 C6 C7 120.0(2) . . ?
N8 C7 C6 113.77(19) . . ?
N8 C7 H7A 108.8 . . ?
C6 C7 H7A 108.8 . . ?
N8 C7 H7B 108.8 . . ?
C6 C7 H7B 108.8 . . ?
H7A C7 H7B 107.7 . . ?
C7 N8 C22 110.00(18) . . ?
C7 N8 C9 110.43(17) . . ?
C22 N8 C9 106.60(16) . . ?
C7 N8 Nd1 113.08(13) . . ?
C22 N8 Nd1 109.39(13) . . ?
C9 N8 Nd1 107.10(14) . . ?
N8 C9 C10 115.87(18) . . ?
N8 C9 H9A 108.3 . . ?
C10 C9 H9A 108.3 . . ?
N8 C9 H9B 108.3 . . ?
C10 C9 H9B 108.3 . . ?
H9A C9 H9B 107.4 . . ?
C11 C10 C20 120.2(2) . . ?
C11 C10 C9 118.6(2) . . ?
C20 C10 C9 121.1(2) . . ?
C10 C11 C12 121.3(2) . . ?
C10 C11 H11 119.3 . . ?
C12 C11 H11 119.3 . . ?
C11 C12 C14 117.7(2) . . ?
C11 C12 C13 121.7(2) . . ?
C14 C12 C13 120.6(2) . . ?
C12 C13 H13A 109.5 . . ?
C12 C13 H13B 109.5 . . ?
H13A C13 H13B 109.5 . . ?
C12 C13 H13C 109.5 . . ?
H13A C13 H13C 109.5 . . ?
H13B C13 H13C 109.5 . . ?
C15 C14 C12 123.5(2) . . ?
C15 C14 H14 118.2 . . ?
C12 C14 H14 118.2 . . ?
C14 C15 C20 117.7(2) . . ?
C14 C15 C16 122.2(2) . . ?
C20 C15 C16 120.1(2) . . ?
C18 C16 C17 107.0(2) . . ?
C18 C16 C19 109.9(2) . . ?
C17 C16 C19 107.4(2) . . ?
C18 C16 C15 111.7(2) . . ?
C17 C16 C15 111.6(2) . . ?
C19 C16 C15 109.2(2) . . ?
C16 C17 H17A 109.5 . . ?
C16 C17 H17B 109.5 . . ?
H17A C17 H17B 109.5 . . ?
C16 C17 H17C 109.5 . . ?
H17A C17 H17C 109.5 . . ?
H17B C17 H17C 109.5 . . ?
C16 C18 H18A 109.5 . . ?
C16 C18 H18B 109.5 . . ?
H18A C18 H18B 109.5 . . ?
C16 C18 H18C 109.5 . . ?
H18A C18 H18C 109.5 . . ?
H18B C18 H18C 109.5 . . ?
C16 C19 H19A 109.5 . . ?
C16 C19 H19B 109.5 . . ?
H19A C19 H19B 109.5 . . ?
C16 C19 H19C 109.5 . . ?
H19A C19 H19C 109.5 . . ?
H19B C19 H19C 109.5 . . ?
O21 C20 C10 118.83(19) . . ?
O21 C20 C15 121.7(2) . . ?
C10 C20 C15 119.5(2) . . ?
C20 O21 Nd1 146.86(14) . . ?
N8 C22 C23 114.17(18) . . ?
N8 C22 H22A 108.7 . . ?
C23 C22 H22A 108.7 . . ?
N8 C22 H22B 108.7 . . ?
C23 C22 H22B 108.7 . . ?
H22A C22 H22B 107.6 . . ?
C24 C23 C33 120.9(2) . . ?
C24 C23 C22 119.0(2) . . ?
C33 C23 C22 120.1(2) . . ?
C23 C24 C25 121.6(2) . . ?
C23 C24 H24 119.2 . . ?
C25 C24 H24 119.2 . . ?
C24 C25 C27 116.9(2) . . ?
C24 C25 C26 121.4(2) . . ?
C27 C25 C26 121.7(2) . . ?
C25 C26 H26A 109.5 . . ?
C25 C26 H26B 109.5 . . ?
H26A C26 H26B 109.5 . . ?
C25 C26 H26C 109.5 . . ?
H26A C26 H26C 109.5 . . ?
H26B C26 H26C 109.5 . . ?
C25 C27 C28 124.3(2) . . ?
C25 C27 H27 117.8 . . ?
C28 C27 H27 117.8 . . ?
C27 C28 C33 117.5(2) . . ?
C27 C28 C29 120.2(2) . . ?
C33 C28 C29 122.3(2) . . ?
C31 C29 C30 107.0(2) . . ?
C31 C29 C32 109.8(2) . . ?
C30 C29 C32 106.9(2) . . ?
C31 C29 C28 109.7(2) . . ?
C30 C29 C28 112.0(2) . . ?
C32 C29 C28 111.4(2) . . ?
C29 C30 H30A 109.5 . . ?
C29 C30 H30B 109.5 . . ?
H30A C30 H30B 109.5 . . ?
C29 C30 H30C 109.5 . . ?
H30A C30 H30C 109.5 . . ?
H30B C30 H30C 109.5 . . ?
C29 C31 H31A 109.5 . . ?
C29 C31 H31B 109.5 . . ?
H31A C31 H31B 109.5 . . ?
C29 C31 H31C 109.5 . . ?
H31A C31 H31C 109.5 . . ?
H31B C31 H31C 109.5 . . ?
C29 C32 H32A 109.5 . . ?
C29 C32 H32B 109.5 . . ?
H32A C32 H32B 109.5 . . ?
C29 C32 H32C 109.5 . . ?
H32A C32 H32C 109.5 . . ?
H32B C32 H32C 109.5 . . ?
O34 C33 C23 118.3(2) . . ?
O34 C33 C28 123.0(2) . . ?
C23 C33 C28 118.7(2) . . ?
C33 O34 Li1 121.96(19) . . ?
C33 O34 Nd1 127.59(13) . . ?
Li1 O34 Nd1 99.89(15) . . ?
Li1 B41 Nd1 77.07(13) . . ?
Li1 B41 H41A 103.2(18) . . ?
Nd1 B41 H41A 176.6(18) . . ?
Li1 B41 H41B 146.6(18) . . ?
Nd1 B41 H41B 69.5(18) . . ?
H41A B41 H41B 110(2) . . ?
Li1 B41 H41C 58.6(17) . . ?
Nd1 B41 H41C 69.1(18) . . ?
H41A B41 H41C 114(3) . . ?
H41B B41 H41C 107(2) . . ?
Li1 B41 H41D 54.2(18) . . ?
Nd1 B41 H41D 63.5(19) . . ?
H41A B41 H41D 114(3) . . ?
H41B B41 H41D 108(2) . . ?
H41C B41 H41D 103(3) . . ?
Nd1 B42 H42A 65.3(17) . . ?
Nd1 B42 H42B 67.9(17) . . ?
H42A B42 H42B 105(2) . . ?
Nd1 B42 H42C 175.5(18) . . ?
H42A B42 H42C 113(3) . . ?
H42B B42 H42C 117(3) . . ?
Nd1 B42 H42D 65.9(15) . . ?
H42A B42 H42D 103(2) . . ?
H42B B42 H42D 107(2) . . ?
H42C B42 H42D 111(2) . . ?
O101 C102 C103 105.7(2) . . ?
O101 C102 H10A 110.6 . . ?
C103 C102 H10A 110.6 . . ?
O101 C102 H10B 110.6 . . ?
C103 C102 H10B 110.6 . . ?
H10A C102 H10B 108.7 . . ?
C102 C103 C104 104.3(3) . . ?
C102 C103 H10C 110.9 . . ?
C104 C103 H10C 110.9 . . ?
C102 C103 H10D 110.9 . . ?
C104 C103 H10D 110.9 . . ?
H10C C103 H10D 108.9 . . ?
C105 C104 C103 104.7(3) . . ?
C105 C104 H10E 110.8 . . ?
C103 C104 H10E 110.8 . . ?
C105 C104 H10F 110.8 . . ?
C103 C104 H10F 110.8 . . ?
H10E C104 H10F 108.9 . . ?
O101 C105 C104 106.3(2) . . ?
O101 C105 H10G 110.5 . . ?
C104 C105 H10G 110.5 . . ?
O101 C105 H10H 110.5 . . ?
C104 C105 H10H 110.5 . . ?
H10G C105 H10H 108.7 . . ?
O111 C112 C113 104.7(2) . . ?
O111 C112 H11A 110.8 . . ?
C113 C112 H11A 110.8 . . ?
O111 C112 H11B 110.8 . . ?
C113 C112 H11B 110.8 . . ?
H11A C112 H11B 108.9 . . ?
C112 C113 C114 101.9(3) . . ?
C112 C113 H11C 111.4 . . ?
C114 C113 H11C 111.4 . . ?
C112 C113 H11D 111.4 . . ?
C114 C113 H11D 111.4 . . ?
H11C C113 H11D 109.3 . . ?
C115 C114 C113 103.3(2) . . ?
C115 C114 H11E 111.1 . . ?
C113 C114 H11E 111.1 . . ?
C115 C114 H11F 111.1 . . ?
C113 C114 H11F 111.1 . . ?
H11E C114 H11F 109.1 . . ?
O111 C115 C114 105.8(2) . . ?
O111 C115 H11G 110.6 . . ?
C114 C115 H11G 110.6 . . ?
O111 C115 H11H 110.6 . . ?
C114 C115 H11H 110.6 . . ?
H11G C115 H11H 108.7 . . ?
C105 O101 C102 105.3(2) . . ?
C105 O101 Li1 120.0(2) . . ?
C102 O101 Li1 123.0(2) . . ?
C112 O111 C115 109.3(2) . . ?
C112 O111 Li1 123.4(2) . . ?
C115 O111 Li1 126.8(2) . . ?
O111 Li1 O34 114.3(2) . . ?
O111 Li1 O101 105.1(2) . . ?
O34 Li1 O101 123.7(2) . . ?
O111 Li1 B41 111.0(2) . . ?
O34 Li1 B41 98.40(19) . . ?
O101 Li1 B41 103.4(2) . . ?
O111 Li1 Nd1 132.7(2) . . ?
O34 Li1 Nd1 44.79(10) . . ?
O101 Li1 Nd1 121.68(18) . . ?
B41 Li1 Nd1 54.26(11) . . ?
O111 Li1 H41C 95.1(9) . . ?
O34 Li1 H41C 87.1(10) . . ?
O101 Li1 H41C 128.4(10) . . ?
B41 Li1 H41C 25.8(10) . . ?
Nd1 Li1 H41C 51.1(9) . . ?
O111 Li1 H41D 135.0(10) . . ?
O34 Li1 H41D 91.2(10) . . ?
O101 Li1 H41D 87.8(10) . . ?
B41 Li1 H41D 25.1(9) . . ?
Nd1 Li1 H41D 48.2(10) . . ?
H41C Li1 H41D 47.6(13) . . ?

loop_
_geom_bond_atom_site_label_1
_geom_bond_atom_site_label_2
_geom_bond_distance
_geom_bond_site_symmetry_2
_geom_bond_publ_flag
Nd1 O21 2.1683(17) . ?
Nd1 O34 2.3590(17) . ?
Nd1 N8 2.608(2) . ?
Nd1 N1 2.616(2) . ?
Nd1 B42 2.671(3) . ?
Nd1 B41 2.747(3) . ?
Nd1 Li1 3.298(4) . ?
Nd1 H41B 2.58(4) . ?
Nd1 H41C 2.57(3) . ?
Nd1 H41D 2.46(4) . ?
Nd1 H42A 2.43(3) . ?
Nd1 H42B 2.48(3) . ?
Nd1 H42D 2.44(3) . ?
N1 C6 1.347(3) . ?
N1 C2 1.350(3) . ?
C2 C3 1.379(4) . ?
C2 H2 0.95 . ?
C3 C4 1.379(4) . ?
C3 H3 0.95 . ?
C4 C5 1.387(4) . ?
C4 H4 0.95 . ?
C5 C6 1.388(4) . ?
C5 H5 0.95 . ?
C6 C7 1.508(3) . ?
C7 N8 1.481(3) . ?
C7 H7A 0.99 . ?
C7 H7B 0.99 . ?
N8 C22 1.496(3) . ?
N8 C9 1.508(3) . ?
C9 C10 1.517(3) . ?
C9 H9A 0.99 . ?
C9 H9B 0.99 . ?
C10 C11 1.388(3) . ?
C10 C20 1.407(3) . ?
C11 C12 1.393(3) . ?
C11 H11 0.95 . ?
C12 C14 1.395(3) . ?
C12 C13 1.507(3) . ?
C13 H13A 0.98 . ?
C13 H13B 0.98 . ?
C13 H13C 0.98 . ?
C14 C15 1.382(3) . ?
C14 H14 0.95 . ?
C15 C20 1.427(3) . ?
C15 C16 1.543(3) . ?
C16 C18 1.530(4) . ?
C16 C17 1.540(3) . ?
C16 C19 1.539(4) . ?
C17 H17A 0.98 . ?
C17 H17B 0.98 . ?
C17 H17C 0.98 . ?
C18 H18A 0.98 . ?
C18 H18B 0.98 . ?
C18 H18C 0.98 . ?
C19 H19A 0.98 . ?
C19 H19B 0.98 . ?
C19 H19C 0.98 . ?
C20 O21 1.338(3) . ?
C22 C23 1.510(3) . ?
C22 H22A 0.99 . ?
C22 H22B 0.99 . ?
C23 C24 1.389(4) . ?
C23 C33 1.412(3) . ?
C24 C25 1.390(3) . ?
C24 H24 0.95 . ?
C25 C27 1.391(4) . ?
C25 C26 1.513(4) . ?
C26 H26A 0.98 . ?
C26 H26B 0.98 . ?
C26 H26C 0.98 . ?
C27 C28 1.398(4) . ?
C27 H27 0.95 . ?
C28 C33 1.426(3) . ?
C28 C29 1.543(4) . ?
C29 C31 1.530(4) . ?
C29 C30 1.537(4) . ?
C29 C32 1.539(4) . ?
C30 H30A 0.98 . ?
C30 H30B 0.98 . ?
C30 H30C 0.98 . ?
C31 H31A 0.98 . ?
C31 H31B 0.98 . ?
C31 H31C 0.98 . ?
C32 H32A 0.98 . ?
C32 H32B 0.98 . ?
C32 H32C 0.98 . ?
C33 O34 1.351(3) . ?
O34 Li1 1.936(5) . ?
B41 Li1 2.541(5) . ?
B41 H41A 1.09(4) . ?
B41 H41B 1.15(3) . ?
B41 H41C 1.11(4) . ?
B41 H41D 1.10(3) . ?
B42 H42A 1.13(4) . ?
B42 H42B 1.14(4) . ?
B42 H42C 1.11(3) . ?
B42 H42D 1.26(3) . ?
C102 O101 1.436(3) . ?
C102 C103 1.517(4) . ?
C102 H10A 0.99 . ?
C102 H10B 0.99 . ?
C103 C104 1.524(4) . ?
C103 H10C 0.99 . ?
C103 H10D 0.99 . ?
C104 C105 1.511(5) . ?
C104 H10E 0.99 . ?
C104 H10F 0.99 . ?
C105 O101 1.435(3) . ?
C105 H10G 0.99 . ?
C105 H10H 0.99 . ?
C112 O111 1.443(3) . ?
C112 C113 1.494(4) . ?
C112 H11A 0.99 . ?
C112 H11B 0.99 . ?
C113 C114 1.520(5) . ?
C113 H11C 0.99 . ?
C113 H11D 0.99 . ?
C114 C115 1.509(4) . ?
C114 H11E 0.99 . ?
C114 H11F 0.99 . ?
C115 O111 1.450(3) . ?
C115 H11G 0.99 . ?
C115 H11H 0.99 . ?
O101 Li1 1.940(5) . ?
O111 Li1 1.906(5) . ?
Li1 H41C 2.18(3) . ?
Li1 H41D 2.10(3) . ?

loop_
_geom_torsion_atom_site_label_1
_geom_torsion_atom_site_label_2
_geom_torsion_atom_site_label_3
_geom_torsion_atom_site_label_4
_geom_torsion
_geom_torsion_site_symmetry_1
_geom_torsion_site_symmetry_2
_geom_torsion_site_symmetry_3
_geom_torsion_site_symmetry_4
_geom_torsion_publ_flag
O21 Nd1 N1 C6 73.73(16) . . . . ?
O34 Nd1 N1 C6 -79.54(16) . . . . ?
N8 Nd1 N1 C6 1.02(14) . . . . ?
B42 Nd1 N1 C6 174.85(16) . . . . ?
B41 Nd1 N1 C6 -37.3(3) . . . . ?
Li1 Nd1 N1 C6 -75.60(18) . . . . ?
O21 Nd1 N1 C2 -120.99(18) . . . . ?
O34 Nd1 N1 C2 85.74(18) . . . . ?
N8 Nd1 N1 C2 166.30(19) . . . . ?
B42 Nd1 N1 C2 -19.87(19) . . . . ?
B41 Nd1 N1 C2 128.0(2) . . . . ?
Li1 Nd1 N1 C2 89.68(19) . . . . ?
C6 N1 C2 C3 1.0(3) . . . . ?
Nd1 N1 C2 C3 -164.30(18) . . . . ?
N1 C2 C3 C4 0.3(4) . . . . ?
C2 C3 C4 C5 -1.2(4) . . . . ?
C3 C4 C5 C6 0.7(4) . . . . ?
C2 N1 C6 C5 -1.6(3) . . . . ?
Nd1 N1 C6 C5 164.57(17) . . . . ?
C2 N1 C6 C7 173.3(2) . . . . ?
Nd1 N1 C6 C7 -20.6(2) . . . . ?
C4 C5 C6 N1 0.7(3) . . . . ?
C4 C5 C6 C7 -174.0(2) . . . . ?
N1 C6 C7 N8 38.4(3) . . . . ?
C5 C6 C7 N8 -146.7(2) . . . . ?
C6 C7 N8 C22 87.0(2) . . . . ?
C6 C7 N8 C9 -155.61(18) . . . . ?
C6 C7 N8 Nd1 -35.6(2) . . . . ?
O21 Nd1 N8 C7 -76.71(14) . . . . ?
O34 Nd1 N8 C7 102.74(14) . . . . ?
N1 Nd1 N8 C7 18.32(13) . . . . ?
B42 Nd1 N8 C7 -2.1(3) . . . . ?
B41 Nd1 N8 C7 -175.27(14) . . . . ?
Li1 Nd1 N8 C7 136.50(15) . . . . ?
O21 Nd1 N8 C22 160.32(15) . . . . ?
O34 Nd1 N8 C22 -20.23(13) . . . . ?
N1 Nd1 N8 C22 -104.65(15) . . . . ?
B42 Nd1 N8 C22 -125.1(3) . . . . ?
B41 Nd1 N8 C22 61.76(15) . . . . ?
Li1 Nd1 N8 C22 13.53(15) . . . . ?
O21 Nd1 N8 C9 45.16(13) . . . . ?
O34 Nd1 N8 C9 -135.39(13) . . . . ?
N1 Nd1 N8 C9 140.19(14) . . . . ?
B42 Nd1 N8 C9 119.8(3) . . . . ?
B41 Nd1 N8 C9 -53.40(14) . . . . ?
Li1 Nd1 N8 C9 -101.63(15) . . . . ?
C7 N8 C9 C10 50.5(3) . . . . ?
C22 N8 C9 C10 169.9(2) . . . . ?
Nd1 N8 C9 C10 -73.1(2) . . . . ?
N8 C9 C10 C11 -131.9(2) . . . . ?
N8 C9 C10 C20 50.9(3) . . . . ?
C20 C10 C11 C12 1.3(4) . . . . ?
C9 C10 C11 C12 -175.9(2) . . . . ?
C10 C11 C12 C14 -2.4(4) . . . . ?
C10 C11 C12 C13 -179.6(2) . . . . ?
C11 C12 C14 C15 0.3(4) . . . . ?
C13 C12 C14 C15 177.6(2) . . . . ?
C12 C14 C15 C20 2.6(4) . . . . ?
C12 C14 C15 C16 -176.0(2) . . . . ?
C14 C15 C16 C18 -122.5(3) . . . . ?
C20 C15 C16 C18 58.9(3) . . . . ?
C14 C15 C16 C17 -2.7(3) . . . . ?
C20 C15 C16 C17 178.7(2) . . . . ?
C14 C15 C16 C19 115.7(3) . . . . ?
C20 C15 C16 C19 -62.8(3) . . . . ?
C11 C10 C20 O21 -179.9(2) . . . . ?
C9 C10 C20 O21 -2.7(3) . . . . ?
C11 C10 C20 C15 1.7(3) . . . . ?
C9 C10 C20 C15 178.9(2) . . . . ?
C14 C15 C20 O21 178.0(2) . . . . ?
C16 C15 C20 O21 -3.3(3) . . . . ?
C14 C15 C20 C10 -3.6(3) . . . . ?
C16 C15 C20 C10 175.1(2) . . . . ?
C10 C20 O21 Nd1 -8.4(4) . . . . ?
C15 C20 O21 Nd1 170.03(19) . . . . ?
O34 Nd1 O21 C20 -13.5(4) . . . . ?
N8 Nd1 O21 C20 -12.4(3) . . . . ?
N1 Nd1 O21 C20 -78.3(3) . . . . ?
B42 Nd1 O21 C20 -175.0(3) . . . . ?
B41 Nd1 O21 C20 80.7(3) . . . . ?
Li1 Nd1 O21 C20 52.1(3) . . . . ?
C7 N8 C22 C23 -56.2(3) . . . . ?
C9 N8 C22 C23 -176.0(2) . . . . ?
Nd1 N8 C22 C23 68.6(2) . . . . ?
N8 C22 C23 C24 111.7(2) . . . . ?
N8 C22 C23 C33 -69.1(3) . . . . ?
C33 C23 C24 C25 1.7(3) . . . . ?
C22 C23 C24 C25 -179.1(2) . . . . ?
C23 C24 C25 C27 -0.8(3) . . . . ?
C23 C24 C25 C26 179.1(2) . . . . ?
C24 C25 C27 C28 -1.0(4) . . . . ?
C26 C25 C27 C28 179.1(2) . . . . ?
C25 C27 C28 C33 1.8(4) . . . . ?
C25 C27 C28 C29 -175.9(2) . . . . ?
C27 C28 C29 C31 112.2(3) . . . . ?
C33 C28 C29 C31 -65.4(3) . . . . ?
C27 C28 C29 C30 -6.4(3) . . . . ?
C33 C28 C29 C30 176.0(2) . . . . ?
C27 C28 C29 C32 -126.1(3) . . . . ?
C33 C28 C29 C32 56.4(3) . . . . ?
C24 C23 C33 O34 179.3(2) . . . . ?
C22 C23 C33 O34 0.1(3) . . . . ?
C24 C23 C33 C28 -0.9(3) . . . . ?
C22 C23 C33 C28 179.86(19) . . . . ?
C27 C28 C33 O34 179.0(2) . . . . ?
C29 C28 C33 O34 -3.3(3) . . . . ?
C27 C28 C33 C23 -0.7(3) . . . . ?
C29 C28 C33 C23 176.9(2) . . . . ?
C23 C33 O34 Li1 -82.1(3) . . . . ?
C28 C33 O34 Li1 98.2(3) . . . . ?
C23 C33 O34 Nd1 55.3(3) . . . . ?
C28 C33 O34 Nd1 -124.45(19) . . . . ?
O21 Nd1 O34 C33 -37.2(2) . . . . ?
N8 Nd1 O34 C33 -38.26(17) . . . . ?
N1 Nd1 O34 C33 29.50(17) . . . . ?
B42 Nd1 O34 C33 123.79(18) . . . . ?
B41 Nd1 O34 C33 -135.72(18) . . . . ?
Li1 Nd1 O34 C33 -144.3(2) . . . . ?
O21 Nd1 O34 Li1 107.13(18) . . . . ?
N8 Nd1 O34 Li1 106.07(15) . . . . ?
N1 Nd1 O34 Li1 173.82(15) . . . . ?
B42 Nd1 O34 Li1 -91.88(16) . . . . ?
B41 Nd1 O34 Li1 8.60(16) . . . . ?
O21 Nd1 B41 Li1 -157.19(12) . . . . ?
O34 Nd1 B41 Li1 -6.61(12) . . . . ?
N8 Nd1 B41 Li1 -83.19(13) . . . . ?
N1 Nd1 B41 Li1 -48.4(3) . . . . ?
B42 Nd1 B41 Li1 98.94(14) . . . . ?
O101 C102 C103 C104 -23.2(3) . . . . ?
C102 C103 C104 C105 1.8(4) . . . . ?
C103 C104 C105 O101 20.3(4) . . . . ?
O111 C112 C113 C114 37.1(3) . . . . ?
C112 C113 C114 C115 -36.3(3) . . . . ?
C113 C114 C115 O111 22.6(3) . . . . ?
C104 C105 O101 C102 -35.8(3) . . . . ?
C104 C105 O101 Li1 108.3(3) . . . . ?
C103 C102 O101 C105 36.8(3) . . . . ?
C103 C102 O101 Li1 -105.9(3) . . . . ?
C113 C112 O111 C115 -24.0(3) . . . . ?
C113 C112 O111 Li1 148.3(2) . . . . ?
C114 C115 O111 C112 0.6(3) . . . . ?
C114 C115 O111 Li1 -171.5(2) . . . . ?
C112 O111 Li1 O34 -52.3(3) . . . . ?
C115 O111 Li1 O34 118.7(3) . . . . ?
C112 O111 Li1 O101 86.4(3) . . . . ?
C115 O111 Li1 O101 -102.6(3) . . . . ?
C112 O111 Li1 B41 -162.5(2) . . . . ?
C115 O111 Li1 B41 8.5(4) . . . . ?
C112 O111 Li1 Nd1 -102.3(3) . . . . ?
C115 O111 Li1 Nd1 68.7(4) . . . . ?
C33 O34 Li1 O111 20.1(3) . . . . ?
Nd1 O34 Li1 O111 -126.9(2) . . . . ?
C33 O34 Li1 O101 -110.0(3) . . . . ?
Nd1 O34 Li1 O101 103.0(2) . . . . ?
C33 O34 Li1 B41 137.65(19) . . . . ?
Nd1 O34 Li1 B41 -9.34(17) . . . . ?
C33 O34 Li1 Nd1 147.0(2) . . . . ?
C105 O101 Li1 O111 48.1(3) . . . . ?
C102 O101 Li1 O111 -174.3(2) . . . . ?
C105 O101 Li1 O34 -178.1(2) . . . . ?
C102 O101 Li1 O34 -40.5(4) . . . . ?
C105 O101 Li1 B41 -68.3(3) . . . . ?
C102 O101 Li1 B41 69.3(3) . . . . ?
C105 O101 Li1 Nd1 -124.3(2) . . . . ?
C102 O101 Li1 Nd1 13.3(3) . . . . ?
Nd1 B41 Li1 O111 128.2(2) . . . . ?
Nd1 B41 Li1 O34 8.10(15) . . . . ?
Nd1 B41 Li1 O101 -119.59(18) . . . . ?
O21 Nd1 Li1 O111 -47.3(4) . . . . ?
O34 Nd1 Li1 O111 82.2(3) . . . . ?
N8 Nd1 Li1 O111 12.5(3) . . . . ?
N1 Nd1 Li1 O111 75.5(3) . . . . ?
B42 Nd1 Li1 O111 -179.5(3) . . . . ?
B41 Nd1 Li1 O111 -86.3(3) . . . . ?
O21 Nd1 Li1 O34 -129.57(14) . . . . ?
N8 Nd1 Li1 O34 -69.73(13) . . . . ?
N1 Nd1 Li1 O34 -6.72(16) . . . . ?
B42 Nd1 Li1 O34 98.22(15) . . . . ?
B41 Nd1 Li1 O34 -168.6(2) . . . . ?
O21 Nd1 Li1 O101 122.8(2) . . . . ?
O34 Nd1 Li1 O101 -107.7(3) . . . . ?
N8 Nd1 Li1 O101 -177.4(2) . . . . ?
N1 Nd1 Li1 O101 -114.4(2) . . . . ?
B42 Nd1 Li1 O101 -9.4(2) . . . . ?
B41 Nd1 Li1 O101 83.7(2) . . . . ?
O21 Nd1 Li1 B41 39.0(2) . . . . ?
O34 Nd1 Li1 B41 168.6(2) . . . . ?
N8 Nd1 Li1 B41 98.86(12) . . . . ?
N1 Nd1 Li1 B41 161.87(11) . . . . ?
B42 Nd1 Li1 B41 -93.19(14) . . . . ?

loop_
_platon_squeeze_void_nr
_platon_squeeze_void_average_x
_platon_squeeze_void_average_y
_platon_squeeze_void_average_z
_platon_squeeze_void_volume
_platon_squeeze_void_count_electrons
_platon_squeeze_void_content
1 0.188 0.874 0.102 16 0 ' '
2 0.811 0.126 0.898 16 1 ' '
